data_2101714
loop_
_publ_author_name
'Marsh, R. E.'

_publ_section_title
;
 The perils of <i>Cc</i> revisited
;
_journal_issue 2
_journal_name_full 'Acta Crystallographica Section B'
_journal_page_first 317
_journal_page_last 322
_journal_paper_doi 10.1107/S010876819601381X
_journal_volume 53
_journal_year 1997
_chemical_formula_moiety 'C36 H46 N6 O2 Ni, 2(P F6)'
_chemical_formula_sum 'C36 H46 F12 N6 Ni O2 P2'
_space_group_IT_number 43
_symmetry_cell_setting orthorhombic
_symmetry_space_group_name_Hall 'F 2 -2d'
_symmetry_space_group_name_H-M 'F d d 2'
_audit_creation_method CSD-QUEST3D-V5
_cell_angle_alpha 90
_cell_angle_beta 90
_cell_angle_gamma 90
_cell_formula_units_Z 8
_cell_length_a 20.074
_cell_length_b 42.388
_cell_length_c 10.497
_cell_volume 8931.863
_cod_data_source_file an0533.cif
_cod_data_source_block CSD_CIF_MIF_CAGROR01
_cod_depositor_comments
;
  Marking attached hydrogen atoms.

  Antanas Vaitkus,
  2017-08-02

  Added moiety chemical formula from Marsh (1997) paper. The summary
  chemical formula is calculated from moiety formula using 'AdHocParser'
  (svn://www.crystallography.net/cod-tools/trunk/Formulae/AdHocParser.yp,
  revision 1441.)

  Removing 15 atoms which were symmetric equivalents of the atoms from
  the asymmetric unit.

  Andrius Merkys
  2013-11-06
;
_cod_database_code 2101714

loop_
_symmetry_equiv_pos_as_xyz
x,y,z
-x,-y,z
1/4-x,1/4+y,1/4+z
3/4+x,3/4-y,1/4+z
x,1/2+y,1/2+z
-x,1/2-y,1/2+z
1/4-x,3/4+y,3/4+z
3/4+x,1/4-y,3/4+z
1/2+x,y,1/2+z
1/2-x,-y,1/2+z
3/4-x,1/4+y,3/4+z
1/4+x,3/4-y,3/4+z
1/2+x,1/2+y,z
1/2-x,1/2-y,z
3/4-x,3/4+y,1/4+z
1/4+x,1/4-y,1/4+z

loop_
_atom_site_label
_atom_site_fract_x
_atom_site_fract_y
_atom_site_fract_z
_atom_site_type_symbol
_atom_site_attached_hydrogens
Ni1 .0 .0 .375 Ni 0
P1 -.18451 -.08066 .15246 P 0
O1 .0964 .0194 .3724 O 2
N1 -.0316 .0317 .2299 N 0
C1 -.0688 .0213 .1329 C 1
C2 -.0946 .0401 .0399 C 0
C3 -.0814 .0724 .0457 C 1
C4 -.0416 .0838 .1433 C 1
C5 -.0175 .0630 .2372 C 1
C6 -.1374 .0263 -.0650 C 3
N2 .0290 -.0323 .5183 N 0
C7 -.0140 -.0404 .6106 C 1
C8 -.0022 -.0640 .6982 C 0
C9 .0580 -.0800 .6895 C 1
C10 .1042 -.0714 .5946 C 1
C11 .0881 -.0477 .5128 C 1
C12 -.0539 -.0718 .7992 C 3
N3 .1852 .0318 .5614 N 0
C13 .1981 .0629 .5745 C 1
C14 .2391 .0748 .6708 C 0
C15 .2646 .0533 .7560 C 1
C16 .2518 .0216 .7432 C 1
C17 .2117 .0114 .6420 C 1
C18 .2508 .1096 .6785 C 3
F1 -.2277 -.0599 .2439 F 0
F2 -.2345 -.1086 .1728 F 0
F3 -.1336 -.0526 .1350 F 0
F4 -.1437 -.0903 .2734 F 0
F5 -.2268 -.0690 .0425 F 0
F6 -.1400 -.1013 .0710 F 0

loop_
_atom_type_symbol
C
F
N
Ni
O
P
